data_1522158
loop_
_publ_author_name
'Weller, M.T.'
'Hector, A.L.'

_publ_section_title
;
 The structure of the (Fe(IV) O4)(4-) ion
;
_journal_name_full 'Angew. Chem. Int. ed.'
_journal_page_first 4162
_journal_page_last 4163
_journal_volume 39
_journal_year 2000
_chemical_formula_sum 'Fe Na4 O4'
_chemical_name_systematic 'Na4 (Fe O4)'
_space_group_IT_number 2
_symmetry_space_group_name_Hall '-P 1'
_symmetry_space_group_name_H-M 'P -1'
_cell_angle_alpha 87.877
_cell_angle_beta 71.968
_cell_angle_gamma 69.34
_cell_formula_units_Z 2
_cell_length_a 5.76205
_cell_length_b 5.76188
_cell_length_c 8.24301
_cell_volume 242.691
_citation_journal_id_ASTM ACIEF5
_cod_data_source_file Weller_ACIEF5_2000_937.cif
_cod_data_source_block Fe1Na4O4
_cod_original_cell_volume 242.6908
_cod_original_formula_sum 'Fe1 Na4 O4'
_cod_database_code 1522158

loop_
_symmetry_equiv_pos_as_xyz
x,y,z
-x,-y,-z

loop_
_atom_site_label
_atom_site_type_symbol
_atom_site_fract_x
_atom_site_fract_y
_atom_site_fract_z
_atom_site_occupancy
_atom_site_U_iso_or_equiv
Na4 Na+1 0.9502 0.28 0.0679 1 0.0
Na2 Na+1 0.792 0.2657 0.4835 1 0.0
Na1 Na+1 0.4061 0.7871 0.1306 1 0.0
O2 O-2 0.165 0.5031 0.1708 1 0.0
O3 O-2 0.563 0.4729 0.2998 1 0.0
Fe1 Fe+4 0.4083 0.2786 0.2482 1 0.0
O4 O-2 0.6901 0.0282 0.1164 1 0.0
Na3 Na+1 0.7521 0.7702 0.3342 1 0.0
O1 O-2 0.2429 0.0979 0.3938 1 0.0
